data_1503225
loop_
_publ_author_name
'An, Peng'
'Shi, Zi-Fa'
'Dou, Wei'
'Cao, Xiao-Ping'
'Zhang, Hao-Li'

_publ_section_title
;
 Synthesis of 1,4-bis[2,2-bis(4-alkoxyphenyl)vinyl]benzenes and side chain
 modulation of their solid-state emission.
;
_journal_issue 19
_journal_name_full 'Organic letters'
_journal_page_first 4364
_journal_page_last 4367
_journal_paper_doi 10.1021/ol101847w
_journal_volume 12
_journal_year 2010
_chemical_formula_sum 'C50 H58 O4'
_chemical_formula_weight 722.96
_chemical_name_systematic
; 
 ? 
;
_space_group_IT_number 14
_symmetry_cell_setting monoclinic
_symmetry_space_group_name_Hall '-P 2ybc'
_symmetry_space_group_name_H-M 'P 1 21/c 1'
_atom_sites_solution_hydrogens geom
_atom_sites_solution_primary direct
_atom_sites_solution_secondary difmap
_audit_creation_method SHELXL-97
_cell_angle_alpha 90.00
_cell_angle_beta 92.468(7)
_cell_angle_gamma 90.00
_cell_formula_units_Z 4
_cell_length_a 15.644(5)
_cell_length_b 29.507(10)
_cell_length_c 9.359(3)
_cell_measurement_reflns_used 1239
_cell_measurement_temperature 296(2)
_cell_measurement_theta_max 18.09
_cell_measurement_theta_min 2.58
_cell_volume 4316(2)
_computing_cell_refinement 'Bruker SAINT'
_computing_data_collection 'Bruker APEX2'
_computing_data_reduction 'Bruker SAINT'
_computing_molecular_graphics 'Bruker SHELXTL'
_computing_publication_material 'Bruker SHELXTL'
_computing_structure_refinement 'SHELXL-97 (Sheldrick, 1997)'
_computing_structure_solution 'SHELXS-97 (Sheldrick, 1990)'
_diffrn_ambient_temperature 296(2)
_diffrn_measured_fraction_theta_full 0.998
_diffrn_measured_fraction_theta_max 0.998
_diffrn_measurement_device_type 'Bruker APEX-II CCD'
_diffrn_measurement_method '\f and \w scans'
_diffrn_radiation_monochromator graphite
_diffrn_radiation_source 'fine-focus sealed tube'
_diffrn_radiation_type MoK\a
_diffrn_radiation_wavelength 0.71073
_diffrn_reflns_av_R_equivalents 0.0915
_diffrn_reflns_av_sigmaI/netI 0.1098
_diffrn_reflns_limit_h_max 14
_diffrn_reflns_limit_h_min -18
_diffrn_reflns_limit_k_max 35
_diffrn_reflns_limit_k_min -35
_diffrn_reflns_limit_l_max 11
_diffrn_reflns_limit_l_min -11
_diffrn_reflns_number 22308
_diffrn_reflns_theta_full 25.10
_diffrn_reflns_theta_max 25.10
_diffrn_reflns_theta_min 1.38
_diffrn_standards_number 0
_exptl_absorpt_coefficient_mu 0.069
_exptl_absorpt_correction_T_max 0.9877
_exptl_absorpt_correction_T_min 0.9824
_exptl_absorpt_correction_type multi-scan
_exptl_absorpt_process_details SADABS
_exptl_crystal_colour yellow
_exptl_crystal_density_diffrn 1.113
_exptl_crystal_density_method 'not measured'
_exptl_crystal_description stick
_exptl_crystal_F_000 1560
_exptl_crystal_size_max 0.26
_exptl_crystal_size_mid 0.22
_exptl_crystal_size_min 0.18
_refine_diff_density_max 0.223
_refine_diff_density_min -0.205
_refine_diff_density_rms 0.040
_refine_ls_extinction_method none
_refine_ls_goodness_of_fit_ref 0.941
_refine_ls_hydrogen_treatment constr
_refine_ls_matrix_type full
_refine_ls_number_parameters 529
_refine_ls_number_reflns 7679
_refine_ls_number_restraints 56
_refine_ls_restrained_S_all 0.949
_refine_ls_R_factor_all 0.1797
_refine_ls_R_factor_gt 0.0662
_refine_ls_shift/su_max 0.003
_refine_ls_shift/su_mean 0.000
_refine_ls_structure_factor_coef Fsqd
_refine_ls_weighting_details 'calc w=1/[\s^2^(Fo^2^)+(0.0754P)^2^+0.0000P] where P=(Fo^2^+2Fc^2^)/3'
_refine_ls_weighting_scheme calc
_refine_ls_wR_factor_gt 0.1414
_refine_ls_wR_factor_ref 0.1894
_reflns_number_gt 3068
_reflns_number_total 7679
_reflns_threshold_expression >2sigma(I)
_cod_data_source_file ol101847w_si_005.cif
_cod_data_source_block p21c
_cod_depositor_comments
;
The following automatic conversions were performed:

'_symmetry_cell_setting' value 'Monoclinic' changed to 'monoclinic'
according to /home/saulius/struct/CIF-dictionaries/cif_core.dic
dictionary named 'cif_core.dic' version 2.4.2 from 2011-04-26.

Automatic conversion script
Id: cif_fix_values 1715 2011-07-08 13:25:40Z adriana 
;
_cod_original_sg_symbol_H-M P2(1)/c
_cod_database_code 1503225

loop_
_symmetry_equiv_pos_as_xyz
'x, y, z'
'-x, y+1/2, -z+1/2'
'-x, -y, -z'
'x, -y-1/2, z-1/2'

loop_
_atom_site_label
_atom_site_type_symbol
_atom_site_fract_x
_atom_site_fract_y
_atom_site_fract_z
_atom_site_U_iso_or_equiv
_atom_site_adp_type
_atom_site_occupancy
_atom_site_symmetry_multiplicity
_atom_site_calc_flag
_atom_site_refinement_flags
_atom_site_disorder_assembly
_atom_site_disorder_group
C1 C 0.9274(4) 1.25878(17) 0.5906(8) 0.170(3) Uani 1 1 d . . .
H1A H 0.9841 1.2569 0.5555 0.256 Uiso 1 1 calc R . .
H1B H 0.9281 1.2778 0.6739 0.256 Uiso 1 1 calc R . .
H1C H 0.8894 1.2715 0.5179 0.256 Uiso 1 1 calc R . .
C2 C 0.8961(3) 1.21065(16) 0.6301(6) 0.129(2) Uani 1 1 d . . .
H2A H 0.9329 1.1986 0.7071 0.155 Uiso 1 1 calc R . .
H2B H 0.8385 1.2126 0.6641 0.155 Uiso 1 1 calc R . .
C3 C 0.8965(3) 1.17956(15) 0.5070(5) 0.0989(15) Uani 1 1 d . . .
H3A H 0.9531 1.1795 0.4687 0.119 Uiso 1 1 calc R . .
H3B H 0.8566 1.1907 0.4329 0.119 Uiso 1 1 calc R . .
C4 C 0.8723(3) 1.13107(13) 0.5451(5) 0.0835(13) Uani 1 1 d . . .
H4A H 0.8778 1.1114 0.4630 0.100 Uiso 1 1 calc R . .
H4B H 0.9098 1.1199 0.6225 0.100 Uiso 1 1 calc R . .
C5 C 0.7458(2) 1.09061(12) 0.6039(3) 0.0529(9) Uani 1 1 d . . .
C6 C 0.7867(2) 1.04886(12) 0.6040(3) 0.0526(9) Uani 1 1 d . . .
H6 H 0.8456 1.0472 0.5961 0.063 Uiso 1 1 calc R . .
C7 C 0.7391(2) 1.00997(11) 0.6160(3) 0.0507(9) Uani 1 1 d . . .
H7 H 0.7669 0.9821 0.6145 0.061 Uiso 1 1 calc R . .
C8 C 0.6513(2) 1.01069(11) 0.6301(3) 0.0477(9) Uani 1 1 d . . .
C9 C 0.6117(2) 1.05288(12) 0.6303(3) 0.0557(9) Uani 1 1 d . . .
H9 H 0.5528 1.0546 0.6392 0.067 Uiso 1 1 calc R . .
C10 C 0.6584(2) 1.09200(12) 0.6175(4) 0.0602(10) Uani 1 1 d . . .
H10 H 0.6306 1.1199 0.6180 0.072 Uiso 1 1 calc R . .
C11 C 0.5994(2) 0.96806(11) 0.6327(4) 0.0512(9) Uani 1 1 d . . .
C12 C 0.5422(2) 0.95876(11) 0.7321(4) 0.0579(10) Uani 1 1 d . . .
H12 H 0.5080 0.9337 0.7106 0.069 Uiso 1 1 calc R . .
C13 C 0.5236(2) 0.98079(11) 0.8681(4) 0.0512(9) Uani 1 1 d . . .
C14 C 0.5771(2) 1.01086(12) 0.9440(4) 0.0592(10) Uani 1 1 d . . .
H14 H 0.6298 1.0184 0.9081 0.071 Uiso 1 1 calc R . .
C15 C 0.5537(2) 1.02958(12) 1.0706(4) 0.0569(9) Uani 1 1 d . . .
H15 H 0.5907 1.0499 1.1173 0.068 Uiso 1 1 calc R . .
C16 C 0.6054(2) 0.93694(11) 0.5076(4) 0.0515(9) Uani 1 1 d . . .
C17 C 0.5811(2) 0.89164(12) 0.5122(4) 0.0643(10) Uani 1 1 d . . .
H17 H 0.5642 0.8797 0.5985 0.077 Uiso 1 1 calc R . .
C18 C 0.5809(2) 0.86385(13) 0.3948(4) 0.0704(11) Uani 1 1 d . . .
H18 H 0.5643 0.8337 0.4025 0.084 Uiso 1 1 calc R . .
C19 C 0.6055(3) 0.88062(13) 0.2649(4) 0.0684(11) Uani 1 1 d . A .
C20 C 0.6317(2) 0.92534(12) 0.2570(4) 0.0676(11) Uani 1 1 d . . .
H20 H 0.6499 0.9370 0.1710 0.081 Uiso 1 1 calc R . .
C21 C 0.6310(2) 0.95278(12) 0.3771(4) 0.0582(10) Uani 1 1 d . . .
H21 H 0.6484 0.9828 0.3697 0.070 Uiso 1 1 calc R . .
C22A C 0.6498(8) 0.8638(3) 0.0260(10) 0.078(3) Uani 0.518(10) 1 d PDU A 1
H22A H 0.7075 0.8731 0.0549 0.093 Uiso 0.518(10) 1 calc PR A 1
H22B H 0.6215 0.8892 -0.0222 0.093 Uiso 0.518(10) 1 calc PR A 1
C23A C 0.6526(6) 0.8233(4) -0.0747(12) 0.110(4) Uani 0.518(10) 1 d PDU A 1
H23A H 0.6796 0.8327 -0.1612 0.132 Uiso 0.518(10) 1 calc PR A 1
H23B H 0.6884 0.8001 -0.0296 0.132 Uiso 0.518(10) 1 calc PR A 1
C24A C 0.5675(7) 0.8029(4) -0.1155(12) 0.107(4) Uani 0.518(10) 1 d PDU A 1
H24A H 0.5298 0.8265 -0.1535 0.129 Uiso 0.518(10) 1 calc PR A 1
H24B H 0.5425 0.7908 -0.0304 0.129 Uiso 0.518(10) 1 calc PR A 1
C25A C 0.5730(10) 0.7653(5) -0.2260(16) 0.119(5) Uani 0.518(10) 1 d PDU A 1
H25A H 0.5825 0.7783 -0.3180 0.179 Uiso 0.518(10) 1 calc PR A 1
H25B H 0.5204 0.7485 -0.2305 0.179 Uiso 0.518(10) 1 calc PR A 1
H25C H 0.6194 0.7453 -0.1992 0.179 Uiso 0.518(10) 1 calc PR A 1
C22B C 0.6005(9) 0.8711(4) 0.0116(9) 0.085(4) Uani 0.482(10) 1 d PDU A 2
H22C H 0.6564 0.8835 -0.0069 0.102 Uiso 0.482(10) 1 calc PR A 2
H22D H 0.5595 0.8957 0.0074 0.102 Uiso 0.482(10) 1 calc PR A 2
C23B C 0.5762(9) 0.8364(4) -0.1007(12) 0.117(5) Uani 0.482(10) 1 d PDU A 2
H23C H 0.5187 0.8258 -0.0840 0.140 Uiso 0.482(10) 1 calc PR A 2
H23D H 0.5745 0.8512 -0.1934 0.140 Uiso 0.482(10) 1 calc PR A 2
C24B C 0.6336(9) 0.7958(4) -0.1078(14) 0.109(5) Uani 0.482(10) 1 d PDU A 2
H24C H 0.6246 0.7764 -0.0263 0.131 Uiso 0.482(10) 1 calc PR A 2
H24D H 0.6928 0.8057 -0.1025 0.131 Uiso 0.482(10) 1 calc PR A 2
C25B C 0.6163(11) 0.7689(6) -0.2465(17) 0.121(6) Uani 0.482(10) 1 d PDU A 2
H25D H 0.6287 0.7375 -0.2295 0.182 Uiso 0.482(10) 1 calc PR A 2
H25E H 0.6521 0.7802 -0.3193 0.182 Uiso 0.482(10) 1 calc PR A 2
H25F H 0.5573 0.7723 -0.2774 0.182 Uiso 0.482(10) 1 calc PR A 2
C26 C 0.1424(4) 0.2947(2) 1.3109(7) 0.204(3) Uani 1 1 d . . .
H26A H 0.0876 0.2984 1.3519 0.306 Uiso 1 1 calc R . .
H26B H 0.1868 0.2998 1.3830 0.306 Uiso 1 1 calc R . .
H26C H 0.1471 0.2644 1.2744 0.306 Uiso 1 1 calc R . .
C27 C 0.1517(5) 0.3309(2) 1.1812(8) 0.166(3) Uani 1 1 d . . .
H27A H 0.0955 0.3420 1.1509 0.199 Uiso 1 1 calc R . .
H27B H 0.1858 0.3565 1.2152 0.199 Uiso 1 1 calc R . .
C28 C 0.1890(4) 0.3117(2) 1.0692(6) 0.144(2) Uani 1 1 d . . .
H28A H 0.1532 0.2873 1.0315 0.173 Uiso 1 1 calc R . .
H28B H 0.2437 0.2989 1.1007 0.173 Uiso 1 1 calc R . .
C29 C 0.2028(3) 0.34715(16) 0.9492(5) 0.1071(17) Uani 1 1 d . . .
H29A H 0.2131 0.3769 0.9905 0.129 Uiso 1 1 calc R . .
H29B H 0.2518 0.3388 0.8947 0.129 Uiso 1 1 calc R . .
C30 C 0.1275(3) 0.37569(12) 0.7401(4) 0.0569(10) Uani 1 1 d . . .
C31 C 0.0539(2) 0.37492(12) 0.6533(4) 0.0660(11) Uani 1 1 d . . .
H31 H 0.0093 0.3556 0.6746 0.079 Uiso 1 1 calc R . .
C32 C 0.0461(2) 0.40295(12) 0.5342(4) 0.0617(10) Uani 1 1 d . . .
H32 H -0.0041 0.4023 0.4774 0.074 Uiso 1 1 calc R . .
C33 C 0.1121(2) 0.43215(11) 0.4978(4) 0.0504(9) Uani 1 1 d . . .
C34 C 0.1849(2) 0.43165(11) 0.5869(4) 0.0564(10) Uani 1 1 d . . .
H34 H 0.2298 0.4510 0.5671 0.068 Uiso 1 1 calc R . .
C35 C 0.1936(2) 0.40322(12) 0.7052(4) 0.0609(10) Uani 1 1 d . . .
H35 H 0.2444 0.4030 0.7607 0.073 Uiso 1 1 calc R . .
C36 C 0.1024(2) 0.46348(11) 0.3717(4) 0.0502(9) Uani 1 1 d . . .
C37 C 0.0566(2) 0.45013(11) 0.2537(4) 0.0561(9) Uani 1 1 d . . .
H37 H 0.0392 0.4200 0.2535 0.067 Uiso 1 1 calc R . .
C38 C 0.0300(2) 0.47630(11) 0.1245(3) 0.0489(9) Uani 1 1 d . . .
C39 C -0.0016(2) 0.52035(11) 0.1316(3) 0.0523(9) Uani 1 1 d . . .
H39 H -0.0037 0.5345 0.2202 0.063 Uiso 1 1 calc R . .
C40 C -0.0297(2) 0.54341(11) 0.0109(4) 0.0524(9) Uani 1 1 d . . .
H40 H -0.0492 0.5730 0.0198 0.063 Uiso 1 1 calc R . .
C41 C 0.1465(2) 0.50779(11) 0.3834(3) 0.0487(9) Uani 1 1 d . . .
C42 C 0.1920(2) 0.52460(13) 0.2704(4) 0.0575(10) Uani 1 1 d . . .
H42 H 0.1941 0.5077 0.1868 0.069 Uiso 1 1 calc R . .
C43 C 0.2338(2) 0.56542(14) 0.2787(4) 0.0636(10) Uani 1 1 d . . .
H43 H 0.2636 0.5758 0.2013 0.076 Uiso 1 1 calc R . .
C44 C 0.2318(2) 0.59106(13) 0.4012(4) 0.0590(10) Uani 1 1 d . . .
C45 C 0.1893(2) 0.57487(12) 0.5170(4) 0.0623(10) Uani 1 1 d . . .
H45 H 0.1887 0.5916 0.6010 0.075 Uiso 1 1 calc R . .
C46 C 0.1476(2) 0.53343(11) 0.5072(3) 0.0533(9) Uani 1 1 d . . .
H46 H 0.1197 0.5226 0.5859 0.064 Uiso 1 1 calc R . .
C47 C 0.2806(3) 0.65813(15) 0.5236(5) 0.0992(15) Uani 1 1 d . . .
H47A H 0.3148 0.6429 0.5979 0.119 Uiso 1 1 calc R . .
H47B H 0.2239 0.6634 0.5584 0.119 Uiso 1 1 calc R . .
C48 C 0.3224(3) 0.70337(16) 0.4843(5) 0.1067(16) Uani 1 1 d . . .
H48A H 0.3781 0.6971 0.4470 0.128 Uiso 1 1 calc R . .
H48B H 0.2877 0.7176 0.4085 0.128 Uiso 1 1 calc R . .
C49 C 0.3334(4) 0.73547(18) 0.6026(6) 0.141(2) Uani 1 1 d . . .
H49A H 0.3714 0.7222 0.6759 0.170 Uiso 1 1 calc R . .
H49B H 0.2784 0.7403 0.6442 0.170 Uiso 1 1 calc R . .
C50 C 0.3695(4) 0.78101(16) 0.5595(6) 0.142(2) Uani 1 1 d . . .
H50A H 0.4257 0.7768 0.5244 0.213 Uiso 1 1 calc R . .
H50B H 0.3726 0.8008 0.6411 0.213 Uiso 1 1 calc R . .
H50C H 0.3328 0.7942 0.4858 0.213 Uiso 1 1 calc R . .
O1 O 0.78521(16) 1.13149(8) 0.5880(3) 0.0757(8) Uani 1 1 d . . .
O2 O 0.6024(2) 0.85062(9) 0.1530(3) 0.0940(9) Uani 1 1 d D . .
O3 O 0.12721(18) 0.34768(8) 0.8590(3) 0.0790(8) Uani 1 1 d . . .
O4 O 0.27530(18) 0.63150(10) 0.3990(3) 0.0848(9) Uani 1 1 d . . .

loop_
_atom_site_aniso_label
_atom_site_aniso_U_11
_atom_site_aniso_U_22
_atom_site_aniso_U_33
_atom_site_aniso_U_23
_atom_site_aniso_U_13
_atom_site_aniso_U_12
C1 0.169(6) 0.077(4) 0.268(8) -0.020(4) 0.046(5) -0.041(4)
C2 0.126(5) 0.095(4) 0.171(6) -0.046(4) 0.049(4) -0.037(3)
C3 0.081(3) 0.091(4) 0.125(4) 0.005(3) 0.019(3) -0.015(3)
C4 0.066(3) 0.069(3) 0.117(4) -0.002(2) 0.013(3) -0.013(2)
C5 0.057(3) 0.056(2) 0.046(2) -0.0030(18) 0.0051(18) -0.007(2)
C6 0.054(2) 0.054(2) 0.050(2) -0.0025(18) 0.0060(17) -0.002(2)
C7 0.055(2) 0.052(2) 0.045(2) 0.0022(17) 0.0066(18) 0.0036(18)
C8 0.052(2) 0.051(2) 0.041(2) -0.0018(16) 0.0076(17) -0.0013(18)
C9 0.048(2) 0.060(2) 0.060(2) 0.0014(19) 0.0114(18) 0.005(2)
C10 0.060(3) 0.047(2) 0.074(3) 0.0032(19) 0.012(2) 0.004(2)
C11 0.058(2) 0.051(2) 0.045(2) 0.0007(18) 0.0074(18) 0.0031(18)
C12 0.064(3) 0.054(2) 0.056(2) -0.0044(19) 0.011(2) -0.0090(18)
C13 0.055(2) 0.052(2) 0.048(2) 0.0020(18) 0.0104(19) -0.0067(18)
C14 0.055(2) 0.069(3) 0.055(2) 0.001(2) 0.0158(19) -0.0088(19)
C15 0.056(2) 0.064(2) 0.052(2) -0.0011(19) 0.0097(19) -0.0141(19)
C16 0.057(2) 0.051(2) 0.047(2) 0.0038(18) 0.0113(18) -0.0033(17)
C17 0.083(3) 0.055(2) 0.056(3) 0.009(2) 0.023(2) -0.001(2)
C18 0.096(3) 0.055(2) 0.062(3) -0.005(2) 0.021(2) -0.007(2)
C19 0.089(3) 0.059(3) 0.057(3) -0.005(2) 0.010(2) -0.006(2)
C20 0.092(3) 0.055(3) 0.057(3) 0.002(2) 0.022(2) -0.006(2)
C21 0.066(3) 0.055(2) 0.054(2) -0.001(2) 0.0102(19) -0.0041(18)
C22A 0.098(7) 0.073(6) 0.064(6) -0.008(5) 0.016(5) -0.009(5)
C23A 0.120(8) 0.108(8) 0.105(7) -0.023(6) 0.034(6) -0.025(6)
C24A 0.114(8) 0.107(8) 0.100(7) 0.005(6) 0.000(6) -0.012(7)
C25A 0.135(9) 0.094(7) 0.126(8) -0.031(6) -0.008(7) -0.018(7)
C22B 0.105(8) 0.080(6) 0.070(6) -0.002(5) -0.001(6) 0.018(6)
C23B 0.143(9) 0.102(8) 0.104(7) 0.010(7) -0.017(7) 0.007(7)
C24B 0.120(9) 0.090(7) 0.116(8) -0.011(6) -0.004(7) -0.009(7)
C25B 0.136(10) 0.103(8) 0.125(9) -0.029(7) 0.004(7) -0.002(7)
C26 0.210(7) 0.259(9) 0.142(6) 0.114(6) 0.010(5) -0.019(6)
C27 0.213(7) 0.129(5) 0.160(7) -0.008(5) 0.060(6) 0.005(5)
C28 0.179(6) 0.174(6) 0.076(4) 0.013(4) -0.021(4) 0.016(5)
C29 0.119(4) 0.133(4) 0.067(3) 0.050(3) -0.024(3) -0.011(3)
C30 0.077(3) 0.048(2) 0.045(2) 0.0053(18) 0.000(2) 0.001(2)
C31 0.073(3) 0.060(2) 0.065(3) 0.009(2) -0.001(2) -0.016(2)
C32 0.066(3) 0.064(3) 0.054(3) 0.000(2) -0.006(2) 0.002(2)
C33 0.056(2) 0.050(2) 0.045(2) 0.0007(17) -0.0006(19) 0.0035(18)
C34 0.061(3) 0.055(2) 0.053(2) 0.0033(19) -0.002(2) -0.0022(18)
C35 0.067(3) 0.060(2) 0.055(3) 0.004(2) -0.007(2) 0.008(2)
C36 0.054(2) 0.053(2) 0.044(2) -0.0037(18) -0.0005(18) 0.0041(18)
C37 0.065(2) 0.053(2) 0.050(2) -0.0013(19) -0.0024(19) 0.0025(18)
C38 0.051(2) 0.051(2) 0.044(2) -0.0045(18) -0.0021(17) 0.0032(17)
C39 0.058(2) 0.062(2) 0.037(2) -0.0085(19) -0.0004(17) 0.0006(18)
C40 0.059(2) 0.053(2) 0.045(2) -0.0075(19) -0.0019(18) 0.0051(17)
C41 0.051(2) 0.059(2) 0.037(2) 0.0046(18) 0.0034(17) 0.0044(18)
C42 0.060(2) 0.073(3) 0.040(2) -0.0015(19) 0.0039(18) 0.000(2)
C43 0.061(3) 0.088(3) 0.042(2) 0.008(2) 0.0066(18) -0.008(2)
C44 0.061(3) 0.060(2) 0.056(3) 0.009(2) 0.003(2) -0.008(2)
C45 0.079(3) 0.058(3) 0.050(2) 0.0007(19) 0.006(2) -0.004(2)
C46 0.061(2) 0.058(2) 0.041(2) 0.0045(18) 0.0091(17) -0.0013(19)
C47 0.129(4) 0.087(3) 0.082(4) -0.004(3) 0.011(3) -0.031(3)
C48 0.122(4) 0.097(4) 0.101(4) -0.002(3) 0.013(3) -0.036(3)
C49 0.202(6) 0.107(4) 0.114(5) -0.011(4) 0.003(4) -0.049(4)
C50 0.184(6) 0.083(4) 0.158(5) 0.009(4) -0.004(4) -0.045(4)
O1 0.0606(18) 0.0561(17) 0.112(2) -0.0006(15) 0.0174(15) -0.0090(13)
O2 0.158(3) 0.0629(18) 0.0624(19) -0.0149(16) 0.0249(19) -0.0189(17)
O3 0.097(2) 0.0739(18) 0.0648(18) 0.0252(15) -0.0080(16) -0.0117(15)
O4 0.105(2) 0.081(2) 0.068(2) 0.0044(16) 0.0053(16) -0.0298(17)

loop_
_atom_type_symbol
_atom_type_description
_atom_type_scat_dispersion_real
_atom_type_scat_dispersion_imag
_atom_type_scat_source
C C 0.0033 0.0016 'International Tables Vol C Tables 4.2.6.8 and 6.1.1.4'
H H 0.0000 0.0000 'International Tables Vol C Tables 4.2.6.8 and 6.1.1.4'
O O 0.0106 0.0060 'International Tables Vol C Tables 4.2.6.8 and 6.1.1.4'

loop_
_geom_angle_atom_site_label_1
_geom_angle_atom_site_label_2
_geom_angle_atom_site_label_3
_geom_angle
_geom_angle_site_symmetry_1
_geom_angle_site_symmetry_3
C2 C1 H1A 109.5 . .
C2 C1 H1B 109.5 . .
H1A C1 H1B 109.5 . .
C2 C1 H1C 109.5 . .
H1A C1 H1C 109.5 . .
H1B C1 H1C 109.5 . .
C3 C2 C1 111.8(5) . .
C3 C2 H2A 109.3 . .
C1 C2 H2A 109.3 . .
C3 C2 H2B 109.3 . .
C1 C2 H2B 109.3 . .
H2A C2 H2B 107.9 . .
C2 C3 C4 113.1(4) . .
C2 C3 H3A 109.0 . .
C4 C3 H3A 109.0 . .
C2 C3 H3B 109.0 . .
C4 C3 H3B 109.0 . .
H3A C3 H3B 107.8 . .
O1 C4 C3 107.8(3) . .
O1 C4 H4A 110.2 . .
C3 C4 H4A 110.2 . .
O1 C4 H4B 110.2 . .
C3 C4 H4B 110.2 . .
H4A C4 H4B 108.5 . .
O1 C5 C10 116.0(3) . .
O1 C5 C6 125.0(3) . .
C10 C5 C6 119.0(3) . .
C7 C6 C5 119.4(3) . .
C7 C6 H6 120.3 . .
C5 C6 H6 120.3 . .
C6 C7 C8 122.5(3) . .
C6 C7 H7 118.8 . .
C8 C7 H7 118.8 . .
C7 C8 C9 117.2(3) . .
C7 C8 C11 121.9(3) . .
C9 C8 C11 120.7(3) . .
C10 C9 C8 120.9(3) . .
C10 C9 H9 119.5 . .
C8 C9 H9 119.5 . .
C9 C10 C5 121.0(3) . .
C9 C10 H10 119.5 . .
C5 C10 H10 119.5 . .
C12 C11 C16 118.8(3) . .
C12 C11 C8 124.0(3) . .
C16 C11 C8 116.8(3) . .
C11 C12 C13 132.1(3) . .
C11 C12 H12 114.0 . .
C13 C12 H12 114.0 . .
C15 C13 C14 116.3(3) 3_677 .
C15 C13 C12 117.8(3) 3_677 .
C14 C13 C12 125.9(3) . .
C15 C14 C13 121.3(3) . .
C15 C14 H14 119.3 . .
C13 C14 H14 119.3 . .
C14 C15 C13 122.4(3) . 3_677
C14 C15 H15 118.8 . .
C13 C15 H15 118.8 3_677 .
C21 C16 C17 116.2(3) . .
C21 C16 C11 121.0(3) . .
C17 C16 C11 122.7(3) . .
C18 C17 C16 122.8(3) . .
C18 C17 H17 118.6 . .
C16 C17 H17 118.6 . .
C17 C18 C19 120.0(4) . .
C17 C18 H18 120.0 . .
C19 C18 H18 120.0 . .
O2 C19 C18 116.0(3) . .
O2 C19 C20 125.1(4) . .
C18 C19 C20 118.9(4) . .
C19 C20 C21 120.0(4) . .
C19 C20 H20 120.0 . .
C21 C20 H20 120.0 . .
C16 C21 C20 122.1(3) . .
C16 C21 H21 118.9 . .
C20 C21 H21 118.9 . .
O2 C22A C23A 108.5(7) . .
O2 C22A H22A 110.0 . .
C23A C22A H22A 110.0 . .
O2 C22A H22B 110.0 . .
C23A C22A H22B 110.0 . .
H22A C22A H22B 108.4 . .
C24A C23A C22A 115.2(10) . .
C24A C23A H23A 108.5 . .
C22A C23A H23A 108.5 . .
C24A C23A H23B 108.5 . .
C22A C23A H23B 108.5 . .
H23A C23A H23B 107.5 . .
C23A C24A C25A 113.1(11) . .
C23A C24A H24A 109.0 . .
C25A C24A H24A 109.0 . .
C23A C24A H24B 109.0 . .
C25A C24A H24B 109.0 . .
H24A C24A H24B 107.8 . .
O2 C22B C23B 110.3(8) . .
O2 C22B H22C 109.6 . .
C23B C22B H22C 109.6 . .
O2 C22B H22D 109.6 . .
C23B C22B H22D 109.6 . .
H22C C22B H22D 108.1 . .
C24B C23B C22B 116.1(11) . .
C24B C23B H23C 108.3 . .
C22B C23B H23C 108.3 . .
C24B C23B H23D 108.3 . .
C22B C23B H23D 108.3 . .
H23C C23B H23D 107.4 . .
C23B C24B C25B 111.5(12) . .
C23B C24B H24C 109.3 . .
C25B C24B H24C 109.3 . .
C23B C24B H24D 109.3 . .
C25B C24B H24D 109.3 . .
H24C C24B H24D 108.0 . .
C24B C25B H25D 109.5 . .
C24B C25B H25E 109.5 . .
H25D C25B H25E 109.5 . .
C24B C25B H25F 109.5 . .
H25D C25B H25F 109.5 . .
H25E C25B H25F 109.5 . .
C27 C26 H26A 109.5 . .
C27 C26 H26B 109.5 . .
H26A C26 H26B 109.5 . .
C27 C26 H26C 109.5 . .
H26A C26 H26C 109.5 . .
H26B C26 H26C 109.5 . .
C28 C27 C26 111.2(6) . .
C28 C27 H27A 109.4 . .
C26 C27 H27A 109.4 . .
C28 C27 H27B 109.4 . .
C26 C27 H27B 109.4 . .
H27A C27 H27B 108.0 . .
C27 C28 C29 111.0(6) . .
C27 C28 H28A 109.4 . .
C29 C28 H28A 109.4 . .
C27 C28 H28B 109.4 . .
C29 C28 H28B 109.4 . .
H28A C28 H28B 108.0 . .
O3 C29 C28 107.3(4) . .
O3 C29 H29A 110.2 . .
C28 C29 H29A 110.2 . .
O3 C29 H29B 110.2 . .
C28 C29 H29B 110.2 . .
H29A C29 H29B 108.5 . .
C35 C30 C31 119.4(3) . .
C35 C30 O3 125.1(4) . .
C31 C30 O3 115.5(3) . .
C30 C31 C32 120.3(3) . .
C30 C31 H31 119.9 . .
C32 C31 H31 119.9 . .
C31 C32 C33 121.6(3) . .
C31 C32 H32 119.2 . .
C33 C32 H32 119.2 . .
C34 C33 C32 116.3(3) . .
C34 C33 C36 122.2(3) . .
C32 C33 C36 121.4(3) . .
C33 C34 C35 122.4(3) . .
C33 C34 H34 118.8 . .
C35 C34 H34 118.8 . .
C30 C35 C34 120.0(3) . .
C30 C35 H35 120.0 . .
C34 C35 H35 120.0 . .
C37 C36 C41 123.2(3) . .
C37 C36 C33 119.7(3) . .
C41 C36 C33 117.1(3) . .
C36 C37 C38 129.6(3) . .
C36 C37 H37 115.2 . .
C38 C37 H37 115.2 . .
C39 C38 C40 116.5(3) . 3_565
C39 C38 C37 122.4(3) . .
C40 C38 C37 121.0(3) 3_565 .
C40 C39 C38 121.6(3) . .
C40 C39 H39 119.2 . .
C38 C39 H39 119.2 . .
C39 C40 C38 121.9(3) . 3_565
C39 C40 H40 119.0 . .
C38 C40 H40 119.0 3_565 .
C46 C41 C42 116.9(3) . .
C46 C41 C36 122.3(3) . .
C42 C41 C36 120.7(3) . .
C43 C42 C41 121.9(3) . .
C43 C42 H42 119.1 . .
C41 C42 H42 119.1 . .
C42 C43 C44 120.2(3) . .
C42 C43 H43 119.9 . .
C44 C43 H43 119.9 . .
O4 C44 C43 115.9(3) . .
O4 C44 C45 124.6(4) . .
C43 C44 C45 119.5(4) . .
C44 C45 C46 119.6(3) . .
C44 C45 H45 120.2 . .
C46 C45 H45 120.2 . .
C41 C46 C45 121.8(3) . .
C41 C46 H46 119.1 . .
C45 C46 H46 119.1 . .
O4 C47 C48 107.3(4) . .
O4 C47 H47A 110.3 . .
C48 C47 H47A 110.3 . .
O4 C47 H47B 110.3 . .
C48 C47 H47B 110.3 . .
H47A C47 H47B 108.5 . .
C49 C48 C47 114.8(4) . .
C49 C48 H48A 108.6 . .
C47 C48 H48A 108.6 . .
C49 C48 H48B 108.6 . .
C47 C48 H48B 108.6 . .
H48A C48 H48B 107.5 . .
C48 C49 C50 113.9(5) . .
C48 C49 H49A 108.8 . .
C50 C49 H49A 108.8 . .
C48 C49 H49B 108.8 . .
C50 C49 H49B 108.8 . .
H49A C49 H49B 107.7 . .
C49 C50 H50A 109.5 . .
C49 C50 H50B 109.5 . .
H50A C50 H50B 109.5 . .
C49 C50 H50C 109.5 . .
H50A C50 H50C 109.5 . .
H50B C50 H50C 109.5 . .
C5 O1 C4 117.4(3) . .
C19 O2 C22B 115.2(5) . .
C19 O2 C22A 116.2(5) . .
C22B O2 C22A 31.9(5) . .
C30 O3 C29 116.8(3) . .
C44 O4 C47 119.0(3) . .

loop_
_geom_bond_atom_site_label_1
_geom_bond_atom_site_label_2
_geom_bond_distance
_geom_bond_site_symmetry_2
C1 C2 1.552(6) .
C1 H1A 0.9600 .
C1 H1B 0.9600 .
C1 H1C 0.9600 .
C2 C3 1.473(6) .
C2 H2A 0.9700 .
C2 H2B 0.9700 .
C3 C4 1.526(5) .
C3 H3A 0.9700 .
C3 H3B 0.9700 .
C4 O1 1.436(4) .
C4 H4A 0.9700 .
C4 H4B 0.9700 .
C5 O1 1.366(4) .
C5 C10 1.379(4) .
C5 C6 1.388(4) .
C6 C7 1.375(4) .
C6 H6 0.9300 .
C7 C8 1.386(4) .
C7 H7 0.9300 .
C8 C9 1.391(4) .
C8 C11 1.498(4) .
C9 C10 1.374(4) .
C9 H9 0.9300 .
C10 H10 0.9300 .
C11 C12 1.347(4) .
C11 C16 1.494(4) .
C12 C13 1.469(4) .
C12 H12 0.9300 .
C13 C15 1.394(4) 3_677
C13 C14 1.394(4) .
C14 C15 1.371(4) .
C14 H14 0.9300 .
C15 C13 1.394(4) 3_677
C15 H15 0.9300 .
C16 C21 1.383(4) .
C16 C17 1.391(4) .
C17 C18 1.371(5) .
C17 H17 0.9300 .
C18 C19 1.382(5) .
C18 H18 0.9300 .
C19 O2 1.371(4) .
C19 C20 1.385(5) .
C20 C21 1.386(4) .
C20 H20 0.9300 .
C21 H21 0.9300 .
C22A O2 1.480(7) .
C22A C23A 1.525(8) .
C22A H22A 0.9700 .
C22A H22B 0.9700 .
C23A C24A 1.495(9) .
C23A H23A 0.9700 .
C23A H23B 0.9700 .
C24A C25A 1.522(9) .
C24A H24A 0.9700 .
C24A H24B 0.9700 .
C25A H25A 0.9600 .
C25A H25B 0.9600 .
C25A H25C 0.9600 .
C22B O2 1.454(8) .
C22B C23B 1.505(9) .
C22B H22C 0.9700 .
C22B H22D 0.9700 .
C23B C24B 1.498(9) .
C23B H23C 0.9700 .
C23B H23D 0.9700 .
C24B C25B 1.536(9) .
C24B H24C 0.9700 .
C24B H24D 0.9700 .
C25B H25D 0.9600 .
C25B H25E 0.9600 .
C25B H25F 0.9600 .
C26 C27 1.628(7) .
C26 H26A 0.9600 .
C26 H26B 0.9600 .
C26 H26C 0.9600 .
C27 C28 1.346(6) .
C27 H27A 0.9700 .
C27 H27B 0.9700 .
C28 C29 1.556(6) .
C28 H28A 0.9700 .
C28 H28B 0.9700 .
C29 O3 1.423(5) .
C29 H29A 0.9700 .
C29 H29B 0.9700 .
C30 C35 1.365(5) .
C30 C31 1.381(5) .
C30 O3 1.386(4) .
C31 C32 1.389(5) .
C31 H31 0.9300 .
C32 C33 1.398(4) .
C32 H32 0.9300 .
C33 C34 1.383(4) .
C33 C36 1.501(4) .
C34 C35 1.391(4) .
C34 H34 0.9300 .
C35 H35 0.9300 .
C36 C37 1.349(4) .
C36 C41 1.480(4) .
C37 C38 1.479(4) .
C37 H37 0.9300 .
C38 C39 1.393(4) .
C38 C40 1.394(4) 3_565
C39 C40 1.375(4) .
C39 H39 0.9300 .
C40 C38 1.394(4) 3_565
C40 H40 0.9300 .
C41 C46 1.383(4) .
C41 C42 1.391(4) .
C42 C43 1.372(4) .
C42 H42 0.9300 .
C43 C44 1.375(5) .
C43 H43 0.9300 .
C44 O4 1.374(4) .
C44 C45 1.381(4) .
C45 C46 1.387(4) .
C45 H45 0.9300 .
C46 H46 0.9300 .
C47 O4 1.405(4) .
C47 C48 1.538(5) .
C47 H47A 0.9700 .
C47 H47B 0.9700 .
C48 C49 1.461(6) .
C48 H48A 0.9700 .
C48 H48B 0.9700 .
C49 C50 1.518(6) .
C49 H49A 0.9700 .
C49 H49B 0.9700 .
C50 H50A 0.9600 .
C50 H50B 0.9600 .
C50 H50C 0.9600 .

loop_
_geom_torsion_atom_site_label_1
_geom_torsion_atom_site_label_2
_geom_torsion_atom_site_label_3
_geom_torsion_atom_site_label_4
_geom_torsion
_geom_torsion_site_symmetry_1
_geom_torsion_site_symmetry_4
C1 C2 C3 C4 175.8(4) . .
C2 C3 C4 O1 64.3(5) . .
O1 C5 C6 C7 -177.7(3) . .
C10 C5 C6 C7 0.7(5) . .
C5 C6 C7 C8 -0.9(5) . .
C6 C7 C8 C9 0.7(5) . .
C6 C7 C8 C11 175.6(3) . .
C7 C8 C9 C10 -0.2(5) . .
C11 C8 C9 C10 -175.3(3) . .
C8 C9 C10 C5 0.1(5) . .
O1 C5 C10 C9 178.3(3) . .
C6 C5 C10 C9 -0.3(5) . .
C7 C8 C11 C12 130.7(4) . .
C9 C8 C11 C12 -54.5(5) . .
C7 C8 C11 C16 -56.5(4) . .
C9 C8 C11 C16 118.3(3) . .
C16 C11 C12 C13 176.7(3) . .
C8 C11 C12 C13 -10.6(6) . .
C11 C12 C13 C15 163.8(4) . 3_677
C11 C12 C13 C14 -17.4(6) . .
C15 C13 C14 C15 -1.1(6) 3_677 .
C12 C13 C14 C15 -179.9(3) . .
C13 C14 C15 C13 1.2(6) . 3_677
C12 C11 C16 C21 151.0(3) . .
C8 C11 C16 C21 -22.2(5) . .
C12 C11 C16 C17 -25.0(5) . .
C8 C11 C16 C17 161.7(3) . .
C21 C16 C17 C18 -0.9(5) . .
C11 C16 C17 C18 175.4(3) . .
C16 C17 C18 C19 -0.1(6) . .
C17 C18 C19 O2 -179.3(3) . .
C17 C18 C19 C20 1.4(6) . .
O2 C19 C20 C21 179.1(4) . .
C18 C19 C20 C21 -1.6(6) . .
C17 C16 C21 C20 0.6(5) . .
C11 C16 C21 C20 -175.7(3) . .
C19 C20 C21 C16 0.6(6) . .
O2 C22A C23A C24A 53.8(15) . .
C22A C23A C24A C25A 175.0(11) . .
O2 C22B C23B C24B -59.1(17) . .
C22B C23B C24B C25B -166.1(12) . .
C26 C27 C28 C29 -176.6(5) . .
C27 C28 C29 O3 -88.3(6) . .
C35 C30 C31 C32 -2.0(5) . .
O3 C30 C31 C32 177.6(3) . .
C30 C31 C32 C33 0.7(5) . .
C31 C32 C33 C34 -0.3(5) . .
C31 C32 C33 C36 -178.0(3) . .
C32 C33 C34 C35 1.2(5) . .
C36 C33 C34 C35 178.9(3) . .
C31 C30 C35 C34 2.8(5) . .
O3 C30 C35 C34 -176.7(3) . .
C33 C34 C35 C30 -2.5(5) . .
C34 C33 C36 C37 147.7(3) . .
C32 C33 C36 C37 -34.7(5) . .
C34 C33 C36 C41 -30.8(5) . .
C32 C33 C36 C41 146.8(3) . .
C41 C36 C37 C38 -9.4(6) . .
C33 C36 C37 C38 172.3(3) . .
C36 C37 C38 C39 -42.9(5) . .
C36 C37 C38 C40 141.8(4) . 3_565
C40 C38 C39 C40 -1.4(5) 3_565 .
C37 C38 C39 C40 -176.9(3) . .
C38 C39 C40 C38 1.5(6) . 3_565
C37 C36 C41 C46 139.8(3) . .
C33 C36 C41 C46 -41.8(4) . .
C37 C36 C41 C42 -42.8(5) . .
C33 C36 C41 C42 135.6(3) . .
C46 C41 C42 C43 -2.1(5) . .
C36 C41 C42 C43 -179.6(3) . .
C41 C42 C43 C44 0.1(5) . .
C42 C43 C44 O4 -179.7(3) . .
C42 C43 C44 C45 1.7(6) . .
O4 C44 C45 C46 -179.9(3) . .
C43 C44 C45 C46 -1.4(5) . .
C42 C41 C46 C45 2.4(5) . .
C36 C41 C46 C45 179.9(3) . .
C44 C45 C46 C41 -0.7(5) . .
O4 C47 C48 C49 -179.7(4) . .
C47 C48 C49 C50 -176.2(5) . .
C10 C5 O1 C4 -167.8(3) . .
C6 C5 O1 C4 10.7(5) . .
C3 C4 O1 C5 169.3(3) . .
C18 C19 O2 C22B 160.6(7) . .
C20 C19 O2 C22B -20.1(8) . .
C18 C19 O2 C22A -164.0(7) . .
C20 C19 O2 C22A 15.4(8) . .
C23B C22B O2 C19 -166.4(8) . .
C23B C22B O2 C22A 94.0(17) . .
C23A C22A O2 C19 170.0(7) . .
C23A C22A O2 C22B -93.8(17) . .
C35 C30 O3 C29 -1.5(5) . .
C31 C30 O3 C29 179.0(4) . .
C28 C29 O3 C30 -177.0(4) . .
C43 C44 O4 C47 -176.0(4) . .
C45 C44 O4 C47 2.5(6) . .
C48 C47 O4 C44 -173.1(3) . .
